data_4505575
loop_
_publ_author_name
'Leyssens, Tom'
'Springuel, Geraldine'
'Montis, Riccardo'
'Candoni, Nadine'
'Veesler, St\'ephane'

_publ_section_title
;
 Importance of Solvent Selection for Stoichiometrically Diverse Cocrystal
 Systems: Caffeine/Maleic Acid 1:1 and 2:1 Cocrystals
;
_journal_coden_ASTM CGDEFU
_journal_issue 3
_journal_name_full 'Crystal Growth & Design'
_journal_page_first 1520
_journal_page_last 1530
_journal_paper_doi 10.1021/cg201581z
_journal_volume 12
_journal_year 2012
_chemical_absolute_configuration unk
_chemical_compound_source 'synthesis as described'
_chemical_formula_sum 'C20 H24 N8 O8'
_chemical_formula_weight 504.47
_space_group_IT_number 7
_symmetry_cell_setting monoclinic
_symmetry_Int_Tables_number 7
_symmetry_space_group_name_Hall 'P -2yc'
_symmetry_space_group_name_H-M 'P 1 c 1'
_atom_sites_solution_hydrogens geom
_atom_sites_solution_primary direct
_atom_sites_solution_secondary difmap
_audit_conform_dict_location ftp://ftp.iucr.org/pub/cif_core.dic
_audit_conform_dict_name cif_core.dic
_audit_conform_dict_version 2.4
_audit_creation_date 2011-03-07T13:24:50-00:00
_audit_creation_method 'WinGX routine CIF_UPDATE'
_cell_angle_alpha 90
_cell_angle_beta 97.847(1)
_cell_angle_gamma 90
_cell_formula_units_Z 4
_cell_length_a 13.1974(3)
_cell_length_b 6.9662(2)
_cell_length_c 26.2816(8)
_cell_measurement_reflns_used 18545
_cell_measurement_temperature 293(2)
_cell_measurement_theta_max 28.29
_cell_measurement_theta_min 3.29
_cell_measurement_wavelength 0.71073
_cell_volume 2393.59(11)
_computing_molecular_graphics 'Ortep-3 for Windows (Farrugia, 1997)'
_computing_publication_material 'WinGX publication routines (Farrugia, 1999)'
_computing_structure_refinement 'SHELXL-97 (Sheldrick, 1997)'
_computing_structure_solution 'SHELXS-97 (Sheldrick, 1990)'
_diffrn_ambient_temperature 293(2)
_diffrn_measured_fraction_theta_full 0.954
_diffrn_measured_fraction_theta_max 0.954
_diffrn_measurement_device_type KappaCCD
_diffrn_measurement_method 'Omega + Phi scan'
_diffrn_radiation_monochromator graphite
_diffrn_radiation_probe x-ray
_diffrn_radiation_type MoK\a
_diffrn_radiation_wavelength 0.71073
_diffrn_reflns_av_R_equivalents 0.093
_diffrn_reflns_av_unetI/netI 0.0904
_diffrn_reflns_limit_h_max 17
_diffrn_reflns_limit_h_min 0
_diffrn_reflns_limit_k_max 8
_diffrn_reflns_limit_k_min 0
_diffrn_reflns_limit_l_max 34
_diffrn_reflns_limit_l_min -34
_diffrn_reflns_number 18545
_diffrn_reflns_theta_full 28.29
_diffrn_reflns_theta_max 28.29
_diffrn_reflns_theta_min 3.29
_diffrn_standards_number none
_exptl_absorpt_coefficient_mu 0.111
_exptl_absorpt_correction_type none
_exptl_crystal_colour colourless
_exptl_crystal_density_diffrn 1.4
_exptl_crystal_density_method 'not measured'
_exptl_crystal_description prism
_exptl_crystal_F_000 1056
_exptl_crystal_size_max 0.26
_exptl_crystal_size_mid 0.12
_exptl_crystal_size_min 0.04
_refine_diff_density_max 0.305
_refine_diff_density_min -0.243
_refine_diff_density_rms 0.061
_refine_ls_abs_structure_details 'Flack H D (1983), Acta Cryst. A39, 876-881'
_refine_ls_abs_structure_Flack 0(3)
_refine_ls_extinction_method none
_refine_ls_goodness_of_fit_ref 1.032
_refine_ls_hydrogen_treatment constr
_refine_ls_matrix_type full
_refine_ls_number_parameters 649
_refine_ls_number_reflns 5688
_refine_ls_number_restraints 2
_refine_ls_restrained_S_all 1.031
_refine_ls_R_factor_all 0.2037
_refine_ls_R_factor_gt 0.0973
_refine_ls_shift/su_max 0.000
_refine_ls_shift/su_mean 0
_refine_ls_structure_factor_coef Fsqd
_refine_ls_weighting_details 'calc w=1/[\s^2^(Fo^2^)+(0.1676P)^2^+0.6832P] where P=(Fo^2^+2Fc^2^)/3'
_refine_ls_weighting_scheme calc
_refine_ls_wR_factor_gt 0.2465
_refine_ls_wR_factor_ref 0.3191
_reflns_number_gt 2464
_reflns_number_total 5688
_reflns_threshold_expression >2sigma(I)
_cod_data_source_file cg201581z_si_002.cif
_cod_data_source_block tle001
_cod_original_sg_symbol_H-M 'P c'
_cod_database_code 4505575

loop_
_symmetry_equiv_pos_as_xyz
'x, y, z'
'x, -y, z+1/2'

loop_
_atom_site_label
_atom_site_type_symbol
_atom_site_fract_x
_atom_site_fract_y
_atom_site_fract_z
_atom_site_U_iso_or_equiv
_atom_site_adp_type
_atom_site_occupancy
_atom_site_symmetry_multiplicity
_atom_site_calc_flag
_atom_site_refinement_flags
C1 C -0.5276(9) -0.4751(17) -0.3541(5) 0.089(3) Uani 1 1 d .
H1 H -0.4843 -0.4734 -0.3792 0.107 Uiso 1 1 calc R
C2 C -0.5827(8) -0.4904(12) -0.2794(4) 0.068(2) Uani 1 1 d .
C3 C -0.6864(8) -0.5057(13) -0.2141(4) 0.068(2) Uani 1 1 d .
C4 C -0.7686(8) -0.4655(17) -0.3045(4) 0.080(3) Uani 1 1 d .
C5 C -0.6668(8) -0.4702(13) -0.3181(4) 0.070(2) Uani 1 1 d .
C6 C -0.6920(13) -0.423(3) -0.4161(5) 0.137(6) Uani 1 1 d .
H6A H -0.7293 -0.3047 -0.4151 0.205 Uiso 1 1 calc R
H6B H -0.7391 -0.5264 -0.4249 0.205 Uiso 1 1 calc R
H6C H -0.6464 -0.4131 -0.4415 0.205 Uiso 1 1 calc R
C7 C -0.4978(9) -0.5289(18) -0.1898(5) 0.100(4) Uani 1 1 d .
H7A H -0.461 -0.6426 -0.1968 0.15 Uiso 1 1 calc R
H7B H -0.5188 -0.5386 -0.1564 0.15 Uiso 1 1 calc R
H7C H -0.4545 -0.4188 -0.191 0.15 Uiso 1 1 calc R
C8 C -0.8729(9) -0.475(2) -0.2353(6) 0.112(4) Uani 1 1 d .
H8A H -0.8869 -0.3458 -0.2255 0.168 Uiso 1 1 calc R
H8B H -0.8745 -0.559 -0.2065 0.168 Uiso 1 1 calc R
H8C H -0.9237 -0.5145 -0.263 0.168 Uiso 1 1 calc R
C9 C -0.487(2) 0.0136(18) -0.3379(6) 0.142(8) Uani 1 1 d .
H9 H -0.4371 0.0175 -0.3599 0.17 Uiso 1 1 calc R
C10 C -0.6331(9) 0.0195(14) -0.3118(5) 0.085(3) Uani 1 1 d .
C11 C -0.7662(8) 0.0179(14) -0.2583(4) 0.071(3) Uani 1 1 d .
C12 C -0.5837(9) -0.0123(15) -0.2210(5) 0.085(3) Uani 1 1 d .
C13 C -0.5594(9) -0.0025(13) -0.2717(5) 0.072(3) Uani 1 1 d .
C14 C -0.3645(12) -0.032(2) -0.2589(8) 0.148(7) Uani 1 1 d .
H14A H -0.3423 -0.1615 -0.2631 0.222 Uiso 1 1 calc R
H14B H -0.3676 -0.0076 -0.2231 0.222 Uiso 1 1 calc R
H14C H -0.3172 0.0554 -0.2712 0.222 Uiso 1 1 calc R
C15 C -0.8196(11) 0.047(2) -0.3488(5) 0.111(4) Uani 1 1 d .
H15A H -0.8839 0.0218 -0.3369 0.166 Uiso 1 1 calc R
H15B H -0.8099 -0.0423 -0.3756 0.166 Uiso 1 1 calc R
H15C H -0.8193 0.1754 -0.3619 0.166 Uiso 1 1 calc R
C16 C -0.7155(11) -0.0080(18) -0.1646(4) 0.099(4) Uani 1 1 d .
H16A H -0.7525 0.1065 -0.1585 0.148 Uiso 1 1 calc R
H16B H -0.6543 -0.0153 -0.1403 0.148 Uiso 1 1 calc R
H16C H -0.7575 -0.1182 -0.1608 0.148 Uiso 1 1 calc R
C17 C -0.2541(8) -0.0416(14) 0.0055(4) 0.073(2) Uani 1 1 d .
H17 H -0.3015 -0.0307 0.0285 0.088 Uiso 1 1 calc R
C18 C -0.1132(8) -0.0795(13) -0.0250(3) 0.063(2) Uani 1 1 d .
C19 C 0.0137(8) -0.1098(14) -0.0801(4) 0.074(3) Uani 1 1 d .
C20 C -0.1626(9) -0.0387(14) -0.1170(4) 0.076(3) Uani 1 1 d .
C21 C -0.1866(7) -0.0429(12) -0.0664(3) 0.060(2) Uani 1 1 d .
C22 C -0.3780(10) 0.0172(17) -0.0729(5) 0.095(3) Uani 1 1 d .
H22A H -0.425 0.0384 -0.0486 0.142 Uiso 1 1 calc R
H22B H -0.4006 -0.0905 -0.0943 0.142 Uiso 1 1 calc R
H22C H -0.3754 0.1294 -0.0939 0.142 Uiso 1 1 calc R
C23 C 0.0648(9) -0.1313(19) 0.0129(4) 0.094(3) Uani 1 1 d .
H23A H 0.0979 -0.0104 0.0211 0.141 Uiso 1 1 calc R
H23B H 0.1145 -0.2238 0.0052 0.141 Uiso 1 1 calc R
H23C H 0.0333 -0.1749 0.0416 0.141 Uiso 1 1 calc R
C24 C -0.0308(11) -0.074(2) -0.1724(5) 0.107(4) Uani 1 1 d .
H24A H -0.09 -0.0899 -0.1976 0.16 Uiso 1 1 calc R
H24B H 0.0159 -0.1779 -0.175 0.16 Uiso 1 1 calc R
H24C H 0.0021 0.0455 -0.1782 0.16 Uiso 1 1 calc R
C25 C -0.2134(10) -0.5638(14) 0.0327(5) 0.088(3) Uani 1 1 d .
H25 H -0.2585 -0.5589 0.0569 0.106 Uiso 1 1 calc R
C26 C -0.1567(8) -0.5605(13) -0.0380(4) 0.067(2) Uani 1 1 d .
C27 C -0.0502(9) -0.5800(15) -0.1043(4) 0.078(3) Uani 1 1 d .
C28 C 0.0242(8) -0.6257(13) -0.0132(4) 0.071(2) Uani 1 1 d .
C29 C -0.0750(8) -0.5973(12) -0.0018(4) 0.065(2) Uani 1 1 d .
C30 C -0.0582(10) -0.6220(17) 0.0956(4) 0.093(3) Uani 1 1 d .
H30A H -0.0763 -0.5224 0.1179 0.14 Uiso 1 1 calc R
H30B H 0.0139 -0.6168 0.0939 0.14 Uiso 1 1 calc R
H30C H -0.0753 -0.7447 0.1087 0.14 Uiso 1 1 calc R
C31 C -0.2314(9) -0.5224(16) -0.1312(4) 0.083(3) Uani 1 1 d .
H31A H -0.2173 -0.4122 -0.151 0.125 Uiso 1 1 calc R
H31B H -0.2923 -0.5001 -0.1159 0.125 Uiso 1 1 calc R
H31C H -0.241 -0.6328 -0.1532 0.125 Uiso 1 1 calc R
C32 C 0.1323(9) -0.629(2) -0.0828(5) 0.105(4) Uani 1 1 d .
H32A H 0.1779 -0.6991 -0.058 0.157 Uiso 1 1 calc R
H32B H 0.1595 -0.5028 -0.0869 0.157 Uiso 1 1 calc R
H32C H 0.1251 -0.6951 -0.1151 0.157 Uiso 1 1 calc R
C33 C -0.2382(9) -0.5839(19) -0.2946(4) 0.092(3) Uani 1 1 d .
C34 C -0.1432(8) -0.6652(18) -0.2752(4) 0.090(3) Uani 1 1 d .
H34 H -0.1116 -0.6237 -0.2433 0.109 Uiso 1 1 calc R
C35 C -0.0959(8) -0.7972(19) -0.2996(3) 0.094(3) Uani 1 1 d .
H35 H -0.0339 -0.8458 -0.2837 0.113 Uiso 1 1 calc R
C36 C -0.1380(11) -0.8717(19) -0.3518(4) 0.093(3) Uani 1 1 d .
C37 C -0.4979(9) -0.450(2) -0.0272(5) 0.101(4) Uani 1 1 d .
C38 C -0.5975(8) -0.362(2) -0.0506(5) 0.101(4) Uani 1 1 d .
H38 H -0.6268 -0.4076 -0.0825 0.121 Uiso 1 1 calc R
C39 C -0.6446(8) -0.2305(17) -0.0299(4) 0.088(3) Uani 1 1 d .
H39 H -0.7091 -0.194 -0.0457 0.106 Uiso 1 1 calc R
C40 C -0.6028(9) -0.1355(19) 0.0169(5) 0.095(3) Uani 1 1 d .
N1 N -0.6306(7) -0.4601(12) -0.3637(3) 0.080(2) Uani 1 1 d .
N2 N -0.4948(7) -0.4934(11) -0.3013(4) 0.081(3) Uani 1 1 d .
N3 N -0.5903(6) -0.5080(11) -0.2294(3) 0.068(2) Uani 1 1 d .
N4 N -0.7703(6) -0.4828(13) -0.2523(4) 0.079(2) Uani 1 1 d .
N5 N -0.4661(7) -0.0050(10) -0.2881(3) 0.070(2) Uani 1 1 d .
N6 N -0.5999(11) 0.0281(15) -0.3557(4) 0.104(3) Uani 1 1 d .
N7 N -0.7364(7) 0.0245(12) -0.3061(3) 0.077(2) Uani 1 1 d .
N8 N -0.6881(7) -0.0033(11) -0.2174(4) 0.076(2) Uani 1 1 d .
N9 N -0.2771(7) -0.0220(11) -0.0456(4) 0.073(2) Uani 1 1 d .
N10 N -0.1558(7) -0.0783(12) 0.0191(3) 0.075(2) Uani 1 1 d .
N11 N -0.0121(6) -0.1085(12) -0.0311(3) 0.073(2) Uani 1 1 d .
N12 N -0.0627(6) -0.0730(12) -0.1200(3) 0.071(2) Uani 1 1 d .
N13 N -0.1132(7) -0.5950(11) 0.0453(3) 0.075(2) Uani 1 1 d .
N14 N -0.2442(6) -0.5396(12) -0.0188(3) 0.074(2) Uani 1 1 d .
N15 N -0.1428(6) -0.5573(11) -0.0897(3) 0.070(2) Uani 1 1 d .
N16 N 0.0333(6) -0.6128(11) -0.0653(3) 0.074(2) Uani 1 1 d .
O1 O -0.8463(6) -0.4444(17) -0.3356(3) 0.121(3) Uani 1 1 d .
O2 O -0.7006(7) -0.5171(11) -0.1696(3) 0.095(2) Uani 1 1 d .
O3 O -0.5209(8) -0.0345(14) -0.1820(4) 0.123(3) Uani 1 1 d .
O4 O -0.8555(6) 0.0257(13) -0.2509(3) 0.102(2) Uani 1 1 d .
O5 O -0.2282(6) -0.0080(11) -0.1562(3) 0.090(2) Uani 1 1 d .
O6 O 0.1025(6) -0.1334(11) -0.0867(3) 0.088(2) Uani 1 1 d .
O7 O 0.1016(6) -0.6555(11) 0.0187(3) 0.095(2) Uani 1 1 d .
O8 O -0.0380(7) -0.5705(12) -0.1497(3) 0.098(2) Uani 1 1 d .
O9 O -0.3019(6) -0.5544(14) -0.2613(3) 0.110(3) Uani 1 1 d .
H9A H -0.3548 -0.5067 -0.2759 0.165 Uiso 1 1 calc R
O10 O -0.2617(9) -0.546(2) -0.3416(4) 0.162(5) Uani 1 1 d .
O11 O -0.2149(12) -0.963(2) -0.3607(4) 0.184(6) Uani 1 1 d .
O12 O -0.0761(6) -0.8442(13) -0.3841(3) 0.105(2) Uani 1 1 d .
H12 H -0.0985 -0.895 -0.4115 0.158 Uiso 1 1 calc R
O13 O -0.4345(7) -0.4583(15) -0.0582(4) 0.118(3) Uani 1 1 d .
H13 H -0.3774 -0.4789 -0.0425 0.177 Uiso 1 1 calc R
O14 O -0.4729(10) -0.499(3) 0.0139(6) 0.231(10) Uani 1 1 d .
O15 O -0.5153(9) -0.107(3) 0.0319(5) 0.193(7) Uani 1 1 d .
O16 O -0.6721(6) -0.1075(17) 0.0489(3) 0.126(3) Uani 1 1 d .
H16 H -0.6438 -0.0622 0.076 0.189 Uiso 1 1 calc R

loop_
_atom_site_aniso_label
_atom_site_aniso_U_11
_atom_site_aniso_U_22
_atom_site_aniso_U_33
_atom_site_aniso_U_23
_atom_site_aniso_U_13
_atom_site_aniso_U_12
C1 0.069(8) 0.129(9) 0.074(8) 0.002(6) 0.032(6) 0.013(6)
C2 0.069(7) 0.070(5) 0.067(6) -0.009(4) 0.019(5) 0.004(4)
C3 0.055(6) 0.085(6) 0.063(6) -0.012(4) 0.008(5) -0.001(4)
C4 0.054(6) 0.129(8) 0.056(6) -0.012(5) 0.007(5) 0.006(5)
C5 0.066(7) 0.086(6) 0.057(6) -0.008(4) 0.010(5) 0.005(4)
C6 0.134(14) 0.203(15) 0.071(9) -0.020(9) 0.006(8) 0.028(11)
C7 0.066(7) 0.126(9) 0.100(9) -0.009(6) -0.016(7) 0.010(6)
C8 0.053(7) 0.160(11) 0.126(11) -0.037(8) 0.026(7) 0.002(7)
C9 0.27(3) 0.092(8) 0.084(10) 0.001(6) 0.101(13) -0.015(10)
C10 0.070(7) 0.080(6) 0.116(10) 0.012(5) 0.053(7) 0.002(5)
C11 0.062(6) 0.092(6) 0.064(6) 0.015(4) 0.021(5) 0.013(5)
C12 0.062(8) 0.092(7) 0.100(9) 0.007(5) 0.008(7) -0.002(5)
C13 0.064(7) 0.067(5) 0.087(8) 0.004(4) 0.013(6) 0.005(4)
C14 0.077(10) 0.137(11) 0.21(2) 0.044(11) -0.034(11) 0.003(8)
C15 0.092(9) 0.147(10) 0.084(8) 0.016(7) -0.020(7) 0.031(8)
C16 0.099(10) 0.145(9) 0.056(7) 0.021(6) 0.022(6) 0.013(7)
C17 0.063(7) 0.096(6) 0.063(6) 0.009(4) 0.019(5) 0.003(5)
C18 0.071(7) 0.074(5) 0.043(5) 0.006(4) 0.009(4) 0.000(4)
C19 0.068(7) 0.090(6) 0.064(6) 0.004(4) 0.013(5) -0.003(5)
C20 0.070(7) 0.091(6) 0.065(6) -0.003(5) 0.005(5) 0.017(5)
C21 0.063(6) 0.077(5) 0.043(5) 0.005(3) 0.013(4) 0.005(4)
C22 0.093(10) 0.113(8) 0.083(8) 0.010(6) 0.031(7) 0.000(6)
C23 0.079(8) 0.135(9) 0.061(6) 0.022(5) -0.011(5) -0.014(6)
C24 0.106(10) 0.143(10) 0.077(8) -0.014(7) 0.038(7) 0.012(8)
C25 0.071(8) 0.083(6) 0.114(10) -0.021(6) 0.019(7) -0.005(5)
C26 0.057(6) 0.080(5) 0.068(6) -0.002(4) 0.021(5) -0.008(4)
C27 0.070(7) 0.098(7) 0.071(7) -0.018(5) 0.024(6) -0.009(5)
C28 0.055(6) 0.081(6) 0.075(7) -0.005(4) 0.001(5) -0.004(4)
C29 0.062(6) 0.069(5) 0.064(6) -0.005(4) 0.004(5) 0.002(4)
C30 0.115(9) 0.118(8) 0.045(5) -0.002(5) 0.002(5) 0.017(6)
C31 0.064(7) 0.118(8) 0.065(6) -0.001(5) 0.000(5) 0.016(5)
C32 0.061(7) 0.151(10) 0.106(9) -0.026(7) 0.029(6) 0.001(6)
C33 0.067(7) 0.152(9) 0.059(7) -0.006(6) 0.016(6) 0.014(6)
C34 0.061(7) 0.147(9) 0.061(6) -0.010(6) 0.002(5) 0.015(6)
C35 0.067(6) 0.169(10) 0.046(5) -0.001(6) 0.002(4) 0.033(7)
C36 0.087(8) 0.136(9) 0.061(7) 0.003(6) 0.027(6) 0.015(7)
C37 0.058(7) 0.183(12) 0.063(7) -0.017(7) 0.007(6) 0.005(7)
C38 0.055(7) 0.166(11) 0.080(7) -0.023(7) 0.005(6) 0.007(7)
C39 0.060(6) 0.134(9) 0.069(6) -0.004(6) 0.002(5) 0.003(6)
C40 0.055(7) 0.149(10) 0.083(8) -0.003(7) 0.011(6) -0.004(6)
N1 0.066(6) 0.115(6) 0.059(5) 0.006(4) 0.014(4) 0.000(4)
N2 0.062(6) 0.086(5) 0.103(8) 0.002(4) 0.036(5) 0.010(4)
N3 0.054(5) 0.091(5) 0.059(5) -0.006(3) -0.001(4) 0.010(3)
N4 0.049(5) 0.118(6) 0.071(6) -0.011(4) 0.017(4) 0.002(4)
N5 0.060(5) 0.088(5) 0.062(5) 0.000(3) 0.007(4) 0.000(3)
N6 0.118(10) 0.126(7) 0.079(7) 0.015(5) 0.049(7) 0.015(6)
N7 0.068(6) 0.096(6) 0.068(5) 0.012(4) 0.017(4) 0.013(4)
N8 0.056(5) 0.099(5) 0.076(6) 0.012(4) 0.021(4) 0.005(4)
N9 0.062(6) 0.082(5) 0.078(6) 0.001(4) 0.021(5) 0.002(4)
N10 0.083(7) 0.094(5) 0.048(4) 0.004(3) 0.008(4) -0.010(4)
N11 0.054(5) 0.105(5) 0.059(5) 0.009(4) 0.004(4) -0.002(4)
N12 0.063(5) 0.103(5) 0.048(4) 0.014(4) 0.012(4) 0.006(4)
N13 0.080(6) 0.081(5) 0.062(5) -0.010(3) 0.005(4) 0.004(4)
N14 0.056(5) 0.104(6) 0.065(6) -0.014(4) 0.016(4) -0.003(4)
N15 0.053(5) 0.093(5) 0.063(5) -0.001(4) 0.004(4) 0.010(4)
N16 0.061(5) 0.093(5) 0.068(5) -0.019(4) 0.011(4) 0.000(4)
O1 0.058(5) 0.222(10) 0.079(6) -0.004(5) -0.004(4) 0.008(5)
O2 0.099(6) 0.129(6) 0.061(5) -0.018(4) 0.026(4) -0.004(4)
O3 0.084(7) 0.166(8) 0.110(7) -0.006(5) -0.021(6) -0.015(5)
O4 0.059(5) 0.160(7) 0.091(6) 0.023(4) 0.025(4) 0.022(4)
O5 0.073(5) 0.146(6) 0.048(4) 0.010(3) -0.004(3) 0.010(4)
O6 0.066(5) 0.115(5) 0.086(5) 0.012(4) 0.023(4) 0.009(4)
O7 0.071(5) 0.115(5) 0.096(5) -0.009(4) -0.002(4) 0.010(4)
O8 0.089(6) 0.142(6) 0.070(5) -0.018(4) 0.034(4) -0.017(5)
O9 0.069(5) 0.180(8) 0.084(6) -0.011(5) 0.022(4) 0.030(5)
O10 0.100(8) 0.295(14) 0.095(8) 0.054(8) 0.025(6) 0.074(8)
O11 0.163(12) 0.314(17) 0.084(7) -0.047(8) 0.047(7) -0.100(12)
O12 0.101(6) 0.152(6) 0.066(5) -0.013(4) 0.025(4) -0.007(5)
O13 0.078(6) 0.191(9) 0.086(6) 0.005(5) 0.017(5) 0.033(5)
O14 0.079(8) 0.50(3) 0.118(11) 0.039(12) 0.028(7) 0.081(11)
O15 0.066(7) 0.39(2) 0.125(9) -0.066(11) 0.014(6) -0.016(9)
O16 0.072(5) 0.215(10) 0.092(6) -0.042(6) 0.020(5) -0.006(6)

loop_
_atom_type_symbol
_atom_type_description
_atom_type_scat_dispersion_real
_atom_type_scat_dispersion_imag
_atom_type_scat_source
C C 0.0033 0.0016 'International Tables Vol C Tables 4.2.6.8 and 6.1.1.4'
H H 0 0 'International Tables Vol C Tables 4.2.6.8 and 6.1.1.4'
N N 0.0061 0.0033 'International Tables Vol C Tables 4.2.6.8 and 6.1.1.4'
O O 0.0106 0.006 'International Tables Vol C Tables 4.2.6.8 and 6.1.1.4'

loop_
_geom_angle_atom_site_label_1
_geom_angle_atom_site_label_2
_geom_angle_atom_site_label_3
_geom_angle
N1 C1 N2 111.0(9)
N1 C1 H1 124.5
N2 C1 H1 124.5
N3 C2 N2 126.6(10)
N3 C2 C5 124.2(10)
N2 C2 C5 109.2(9)
O2 C3 N3 123.3(10)
O2 C3 N4 119.3(9)
N3 C3 N4 117.3(8)
O1 C4 N4 123.2(10)
O1 C4 C5 124.0(10)
N4 C4 C5 112.8(9)
N1 C5 C2 107.9(9)
N1 C5 C4 132.5(9)
C2 C5 C4 119.7(9)
N1 C6 H6A 109.5
N1 C6 H6B 109.5
H6A C6 H6B 109.5
N1 C6 H6C 109.5
H6A C6 H6C 109.5
H6B C6 H6C 109.5
N3 C7 H7A 109.5
N3 C7 H7B 109.5
H7A C7 H7B 109.5
N3 C7 H7C 109.5
H7A C7 H7C 109.5
H7B C7 H7C 109.5
N4 C8 H8A 109.5
N4 C8 H8B 109.5
H8A C8 H8B 109.5
N4 C8 H8C 109.5
H8A C8 H8C 109.5
H8B C8 H8C 109.5
N5 C9 N6 112.3(14)
N5 C9 H9 123.9
N6 C9 H9 123.9
N6 C10 C13 114.1(11)
N6 C10 N7 123.6(13)
C13 C10 N7 122.2(11)
O4 C11 N7 123.3(10)
O4 C11 N8 120.8(9)
N7 C11 N8 115.9(9)
O3 C12 N8 120.4(12)
O3 C12 C13 125.1(12)
N8 C12 C13 114.4(11)
C10 C13 N5 110.1(10)
C10 C13 C12 120.8(11)
N5 C13 C12 129.0(11)
N5 C14 H14A 109.5
N5 C14 H14B 109.5
H14A C14 H14B 109.5
N5 C14 H14C 109.5
H14A C14 H14C 109.5
H14B C14 H14C 109.5
N7 C15 H15A 109.5
N7 C15 H15B 109.5
H15A C15 H15B 109.5
N7 C15 H15C 109.5
H15A C15 H15C 109.5
H15B C15 H15C 109.5
N8 C16 H16A 109.5
N8 C16 H16B 109.5
H16A C16 H16B 109.5
N8 C16 H16C 109.5
H16A C16 H16C 109.5
H16B C16 H16C 109.5
N10 C17 N9 111.7(9)
N10 C17 H17 124.2
N9 C17 H17 124.2
N10 C18 C21 110.2(9)
N10 C18 N11 128.3(8)
C21 C18 N11 121.5(8)
O6 C19 N12 122.4(9)
O6 C19 N11 119.9(9)
N12 C19 N11 117.6(9)
O5 C20 N12 123.0(10)
O5 C20 C21 123.6(10)
N12 C20 C21 113.4(9)
C18 C21 N9 105.1(8)
C18 C21 C20 121.6(9)
N9 C21 C20 133.3(9)
N9 C22 H22A 109.5
N9 C22 H22B 109.5
H22A C22 H22B 109.5
N9 C22 H22C 109.5
H22A C22 H22C 109.5
H22B C22 H22C 109.5
N11 C23 H23A 109.5
N11 C23 H23B 109.5
H23A C23 H23B 109.5
N11 C23 H23C 109.5
H23A C23 H23C 109.5
H23B C23 H23C 109.5
N12 C24 H24A 109.5
N12 C24 H24B 109.5
H24A C24 H24B 109.5
N12 C24 H24C 109.5
H24A C24 H24C 109.5
H24B C24 H24C 109.5
N13 C25 N14 114.6(11)
N13 C25 H25 122.7
N14 C25 H25 122.7
N14 C26 C29 113.7(9)
N14 C26 N15 127.1(10)
C29 C26 N15 119.1(9)
O8 C27 N15 121.2(11)
O8 C27 N16 121.3(10)
N15 C27 N16 117.6(9)
O7 C28 N16 119.9(10)
O7 C28 C29 125.9(10)
N16 C28 C29 114.2(9)
C26 C29 C28 123.6(9)
C26 C29 N13 105.6(9)
C28 C29 N13 130.7(9)
N13 C30 H30A 109.5
N13 C30 H30B 109.5
H30A C30 H30B 109.5
N13 C30 H30C 109.5
H30A C30 H30C 109.5
H30B C30 H30C 109.5
N15 C31 H31A 109.5
N15 C31 H31B 109.5
H31A C31 H31B 109.5
N15 C31 H31C 109.5
H31A C31 H31C 109.5
H31B C31 H31C 109.5
N16 C32 H32A 109.5
N16 C32 H32B 109.5
H32A C32 H32B 109.5
N16 C32 H32C 109.5
H32A C32 H32C 109.5
H32B C32 H32C 109.5
O10 C33 O9 121.9(11)
O10 C33 C34 121.8(11)
O9 C33 C34 116.3(10)
C35 C34 C33 124.0(10)
C35 C34 H34 118
C33 C34 H34 118
C34 C35 C36 122.8(10)
C34 C35 H35 118.6
C36 C35 H35 118.6
O11 C36 O12 123.9(12)
O11 C36 C35 124.1(11)
O12 C36 C35 111.5(12)
O14 C37 O13 118.2(13)
O14 C37 C38 129.4(13)
O13 C37 C38 112.3(12)
C39 C38 C37 124.7(11)
C39 C38 H38 117.7
C37 C38 H38 117.7
C38 C39 C40 123.1(11)
C38 C39 H39 118.5
C40 C39 H39 118.5
O15 C40 O16 118.9(12)
O15 C40 C39 127.2(12)
O16 C40 C39 112.9(10)
C5 N1 C1 107.4(9)
C5 N1 C6 127.1(10)
C1 N1 C6 125.4(11)
C2 N2 C1 104.6(9)
C2 N3 C3 118.7(8)
C2 N3 C7 121.9(10)
C3 N3 C7 119.5(9)
C4 N4 C3 127.3(9)
C4 N4 C8 115.8(10)
C3 N4 C8 116.9(10)
C9 N5 C13 104.1(13)
C9 N5 C14 126.1(16)
C13 N5 C14 129.8(12)
C10 N6 C9 99.4(11)
C11 N7 C10 120.5(10)
C11 N7 C15 115.4(10)
C10 N7 C15 124.0(11)
C11 N8 C12 126.0(9)
C11 N8 C16 118.4(9)
C12 N8 C16 115.6(10)
C17 N9 C21 107.1(9)
C17 N9 C22 125.4(9)
C21 N9 C22 127.5(9)
C17 N10 C18 106.0(8)
C19 N11 C18 118.4(8)
C19 N11 C23 120.9(9)
C18 N11 C23 120.6(8)
C20 N12 C19 127.4(8)
C20 N12 C24 117.0(9)
C19 N12 C24 115.6(9)
C25 N13 C29 104.2(9)
C25 N13 C30 127.7(10)
C29 N13 C30 128.1(9)
C26 N14 C25 101.8(9)
C27 N15 C26 121.5(9)
C27 N15 C31 117.4(9)
C26 N15 C31 121.1(8)
C28 N16 C27 123.9(9)
C28 N16 C32 120.6(9)
C27 N16 C32 115.5(9)
C33 O9 H9A 109.5
C36 O12 H12 109.5
C37 O13 H13 109.5
C40 O16 H16 109.5

loop_
_geom_bond_atom_site_label_1
_geom_bond_atom_site_label_2
_geom_bond_distance
C1 N1 1.353(15)
C1 N2 1.401(15)
C1 H1 0.93
C2 N3 1.337(13)
C2 N2 1.365(14)
C2 C5 1.406(15)
C3 O2 1.212(12)
C3 N3 1.382(13)
C3 N4 1.399(13)
C4 O1 1.230(13)
C4 N4 1.378(14)
C4 C5 1.437(15)
C5 N1 1.352(13)
C6 N1 1.523(17)
C6 H6A 0.96
C6 H6B 0.96
C6 H6C 0.96
C7 N3 1.498(14)
C7 H7A 0.96
C7 H7B 0.96
C7 H7C 0.96
C8 N4 1.484(15)
C8 H8A 0.96
C8 H8B 0.96
C8 H8C 0.96
C9 N5 1.307(17)
C9 N6 1.51(2)
C9 H9 0.93
C10 N6 1.290(15)
C10 C13 1.342(16)
C10 N7 1.393(14)
C11 O4 1.222(12)
C11 N7 1.367(13)
C11 N8 1.390(13)
C12 O3 1.237(15)
C12 N8 1.396(14)
C12 C13 1.415(17)
C13 N5 1.359(14)
C14 N5 1.464(17)
C14 H14A 0.96
C14 H14B 0.96
C14 H14C 0.96
C15 N7 1.468(15)
C15 H15A 0.96
C15 H15B 0.96
C15 H15C 0.96
C16 N8 1.482(14)
C16 H16A 0.96
C16 H16B 0.96
C16 H16C 0.96
C17 N10 1.324(13)
C17 N9 1.344(14)
C17 H17 0.93
C18 N10 1.357(12)
C18 C21 1.378(12)
C18 N11 1.380(12)
C19 O6 1.220(12)
C19 N12 1.375(13)
C19 N11 1.377(12)
C20 O5 1.270(12)
C20 N12 1.354(13)
C20 C21 1.409(14)
C21 N9 1.386(12)
C22 N9 1.450(16)
C22 H22A 0.96
C22 H22B 0.96
C22 H22C 0.96
C23 N11 1.439(12)
C23 H23A 0.96
C23 H23B 0.96
C23 H23C 0.96
C24 N12 1.493(14)
C24 H24A 0.96
C24 H24B 0.96
C24 H24C 0.96
C25 N13 1.335(15)
C25 N14 1.370(15)
C25 H25 0.93
C26 N14 1.330(13)
C26 C29 1.360(13)
C26 N15 1.396(13)
C27 O8 1.228(13)
C27 N15 1.340(13)
C27 N16 1.416(14)
C28 O7 1.247(12)
C28 N16 1.396(13)
C28 C29 1.396(14)
C29 N13 1.400(13)
C30 N13 1.431(13)
C30 H30A 0.96
C30 H30B 0.96
C30 H30C 0.96
C31 N15 1.505(13)
C31 H31A 0.96
C31 H31B 0.96
C31 H31C 0.96
C32 N16 1.447(13)
C32 H32A 0.96
C32 H32B 0.96
C32 H32C 0.96
C33 O10 1.259(15)
C33 O9 1.310(13)
C33 C34 1.407(15)
C34 C35 1.325(15)
C34 H34 0.93
C35 C36 1.502(16)
C35 H35 0.93
C36 O11 1.194(17)
C36 O12 1.271(13)
C37 O14 1.137(17)
C37 O13 1.246(15)
C37 C38 1.504(18)
C38 C39 1.272(16)
C38 H38 0.93
C39 C40 1.437(16)
C39 H39 0.93
C40 O15 1.185(15)
C40 O16 1.339(14)
O9 H9A 0.82
O12 H12 0.82
O13 H13 0.82
O16 H16 0.82

loop_
_cod_related_entry_id
_cod_related_entry_database
_cod_related_entry_code
1 ChemSpider 30661523
